data_2243999
loop_
_publ_author_name
'McAdam, C. John'
'Simpson, Jim'

_publ_section_title
;
 Synthesis, crystal structure and Hirshfeld surface analysis of
 1-ferrocenylundecane-1,11-diol
;
_journal_coeditor_code HB8007
_journal_issue 2
_journal_name_full 'Acta Crystallographica Section E'
_journal_page_first
;
;
_journal_paper_doi 10.1107/S205698902101358X
_journal_volume 78
_journal_year 2022
_chemical_formula_iupac '[Fe (C5 H5) (C16 H27 O2]'
_chemical_formula_moiety 'C21 H32 Fe O2'
_chemical_formula_sum 'C21 H32 Fe O2'
_chemical_formula_weight 372.31
_chemical_name_systematic
;
1-Ferrocenylundecane-1,11-diol
;
_space_group_crystal_system monoclinic
_space_group_IT_number 15
_space_group_name_Hall '-C 2yc'
_space_group_name_H-M_alt 'C 1 2/c 1'
_atom_sites_solution_hydrogens geom
_audit_creation_method SHELXL-2018/1
_cell_angle_alpha 90
_cell_angle_beta 97.091(4)
_cell_angle_gamma 90
_cell_formula_units_Z 8
_cell_length_a 47.641(3)
_cell_length_b 10.1522(7)
_cell_length_c 7.8747(6)
_cell_measurement_reflns_used 4218
_cell_measurement_temperature 92(2)
_cell_measurement_theta_max 22.41
_cell_measurement_theta_min 2.39
_cell_volume 3779.6(5)
_computing_cell_refinement
;
APEX2 (Bruker, 2011) and SAINT (Bruker, 2011)
;
_computing_data_collection
;
APEX2 (Bruker, 2011)
;
_computing_data_reduction
;
SAINT (Bruker, 2011)
;
_computing_molecular_graphics
;
Mercury (Macrae <i>et al.</i>, 2020)
;
_computing_publication_material
;
<i>SHELXL2018/1</i> (Sheldrick, 2015b), enCIFer (Allen <i>et al.</i>,
2004),
PLATON (Spek, 2020),  publCIF (Westrip 2010) and WINGX
(Farrugia 2012)
;
_computing_structure_refinement
;
<i>SHELXL2018/1</i> (Sheldrick, 2015b) and
<i>TITAN</i> (Hunter & Simpson, 1999)
;
_computing_structure_solution
;
SHELXT (Sheldrick, 2015a)
;
_diffrn_ambient_temperature 92(2)
_diffrn_measured_fraction_theta_full 0.994
_diffrn_measured_fraction_theta_max 0.994
_diffrn_measurement_device_type 'CCD area detector'
_diffrn_measurement_method 'phi and omega scans'
_diffrn_radiation_monochromator graphite
_diffrn_radiation_source 'sealed tube'
_diffrn_radiation_type MoK\a
_diffrn_radiation_wavelength 0.71073
_diffrn_reflns_av_R_equivalents 0.0494
_diffrn_reflns_av_unetI/netI 0.0302
_diffrn_reflns_limit_h_max 51
_diffrn_reflns_limit_h_min -51
_diffrn_reflns_limit_k_max 11
_diffrn_reflns_limit_k_min -11
_diffrn_reflns_limit_l_max 7
_diffrn_reflns_limit_l_min -8
_diffrn_reflns_number 16666
_diffrn_reflns_theta_full 22.737
_diffrn_reflns_theta_max 22.737
_diffrn_reflns_theta_min 1.723
_diffrn_standards_number 0
_exptl_absorpt_coefficient_mu 0.808
_exptl_absorpt_correction_T_max 1.000000
_exptl_absorpt_correction_T_min 0.784028
_exptl_absorpt_correction_type multi-scan
_exptl_absorpt_process_details
;
(SADABS; Bruker, 2011)
;
_exptl_crystal_colour yellow
_exptl_crystal_density_diffrn 1.309
_exptl_crystal_density_method 'not measured'
_exptl_crystal_description plate
_exptl_crystal_F_000 1600
_exptl_crystal_size_max 0.320
_exptl_crystal_size_mid 0.140
_exptl_crystal_size_min 0.040
_refine_diff_density_max 0.637
_refine_diff_density_min -0.312
_refine_ls_extinction_method none
_refine_ls_goodness_of_fit_ref 1.062
_refine_ls_hydrogen_treatment mixed
_refine_ls_matrix_type full
_refine_ls_number_parameters 221
_refine_ls_number_reflns 2527
_refine_ls_number_restraints 0
_refine_ls_restrained_S_all 1.062
_refine_ls_R_factor_all 0.0452
_refine_ls_R_factor_gt 0.0374
_refine_ls_shift/su_max 0.001
_refine_ls_shift/su_mean 0.000
_refine_ls_structure_factor_coef Fsqd
_refine_ls_weighting_details 'w=1/[\s^2^(Fo^2^)+(0.0649P)^2^+3.6265P] where P=(Fo^2^+2Fc^2^)/3'
_refine_ls_weighting_scheme calc
_refine_ls_wR_factor_gt 0.1006
_refine_ls_wR_factor_ref 0.1056
_reflns_number_gt 2150
_reflns_number_total 2527
_reflns_threshold_expression 'I > 2\s(I)'
_cod_data_source_file hb8007sup1.cif
_cod_data_source_block I
_cod_original_sg_symbol_H-M 'C 2/c'
_cod_database_code 2243999
_shelx_space_group_comment
;
The symmetry employed for this shelxl refinement is uniquely defined
by the following loop, which should always be used as a source of
symmetry information in preference to the above space-group names.
They are only intended as comments.
;
_shelx_estimated_absorpt_t_min 0.782
_shelx_estimated_absorpt_t_max 0.968

loop_
_space_group_symop_operation_xyz
'x, y, z'
'-x, y, -z+1/2'
'x+1/2, y+1/2, z'
'-x+1/2, y+1/2, -z+1/2'
'-x, -y, -z'
'x, -y, z-1/2'
'-x+1/2, -y+1/2, -z'
'x+1/2, -y+1/2, z-1/2'

loop_
_atom_site_type_symbol
_atom_site_label
_atom_site_fract_x
_atom_site_fract_y
_atom_site_fract_z
_atom_site_U_iso_or_equiv
_atom_site_adp_type
_atom_site_calc_flag
_atom_site_occupancy
_atom_site_disorder_assembly
_atom_site_disorder_group
C C1 0.08497(6) 0.8323(3) 0.3254(4) 0.0242(7) Uani d 1 . .
C C2 0.06289(6) 0.7864(3) 0.4173(4) 0.0249(7) Uani d 1 . .
H H2 0.064664 0.719397 0.502125 0.030 Uiso calc 1 . .
C C3 0.03794(7) 0.8572(3) 0.3612(4) 0.0281(7) Uani d 1 . .
H H3 0.020049 0.845762 0.400751 0.034 Uiso calc 1 . .
C C4 0.04438(6) 0.9489(3) 0.2348(4) 0.0263(7) Uani d 1 . .
H H4 0.031523 1.009645 0.175642 0.032 Uiso calc 1 . .
C C5 0.07318(6) 0.9340(3) 0.2122(4) 0.0253(7) Uani d 1 . .
H H5 0.083009 0.982862 0.135301 0.030 Uiso calc 1 . .
Fe Fe1 0.05212(2) 0.76105(4) 0.16036(5) 0.02107(19) Uani d 1 . .
C C6 0.06708(7) 0.6085(3) 0.0268(4) 0.0304(8) Uani d 1 . .
H H6 0.085748 0.573937 0.042214 0.036 Uiso calc 1 . .
C C7 0.04426(7) 0.5650(3) 0.1116(4) 0.0302(8) Uani d 1 . .
H H7 0.044913 0.496850 0.194681 0.036 Uiso calc 1 . .
C C8 0.02022(7) 0.6416(3) 0.0500(4) 0.0331(8) Uani d 1 . .
H H8 0.001833 0.633157 0.083682 0.040 Uiso calc 1 . .
C C9 0.02838(7) 0.7320(3) -0.0694(4) 0.0336(8) Uani d 1 . .
H H9 0.016408 0.795724 -0.129627 0.040 Uiso calc 1 . .
C C10 0.05726(7) 0.7129(3) -0.0855(4) 0.0321(8) Uani d 1 . .
H H10 0.068119 0.760822 -0.157882 0.039 Uiso calc 1 . .
C C11 0.11527(6) 0.7882(3) 0.3455(4) 0.0274(7) Uani d 1 . .
H H11A 0.122055 0.786316 0.230314 0.033 Uiso calc 1 . .
O O11 0.11807(5) 0.65849(18) 0.4193(3) 0.0298(5) Uani d 1 . .
H H11 0.1142(7) 0.607(2) 0.350(3) 0.045 Uiso calc 1 . .
C C12 0.13452(6) 0.8767(3) 0.4624(4) 0.0298(7) Uani d 1 . .
H H12A 0.128323 0.875560 0.577879 0.036 Uiso calc 1 . .
H H12B 0.132689 0.968142 0.418890 0.036 Uiso calc 1 . .
C C13 0.16570(6) 0.8354(3) 0.4768(4) 0.0313(8) Uani d 1 . .
H H13A 0.166977 0.739640 0.500383 0.038 Uiso calc 1 . .
H H13B 0.172652 0.850703 0.365045 0.038 Uiso calc 1 . .
C C14 0.18500(6) 0.9069(3) 0.6140(4) 0.0293(7) Uani d 1 . .
H H14A 0.176768 0.902415 0.723312 0.035 Uiso calc 1 . .
H H14B 0.186169 1.000796 0.581914 0.035 Uiso calc 1 . .
C C15 0.21465(6) 0.8487(3) 0.6398(4) 0.0286(7) Uani d 1 . .
H H15A 0.213202 0.753762 0.665954 0.034 Uiso calc 1 . .
H H15B 0.222958 0.856302 0.531020 0.034 Uiso calc 1 . .
C C16 0.23466(6) 0.9126(3) 0.7808(4) 0.0283(7) Uani d 1 . .
H H16A 0.226058 0.908646 0.888857 0.034 Uiso calc 1 . .
H H16B 0.236941 1.006643 0.752146 0.034 Uiso calc 1 . .
C C17 0.26376(6) 0.8485(3) 0.8092(4) 0.0277(7) Uani d 1 . .
H H17A 0.261428 0.754213 0.836426 0.033 Uiso calc 1 . .
H H17B 0.272404 0.853228 0.701314 0.033 Uiso calc 1 . .
C C18 0.28391(6) 0.9108(3) 0.9514(4) 0.0283(7) Uani d 1 . .
H H18A 0.286265 1.005048 0.924393 0.034 Uiso calc 1 . .
H H18B 0.275331 0.905800 1.059485 0.034 Uiso calc 1 . .
C C19 0.31288(6) 0.8462(3) 0.9785(4) 0.0286(7) Uani d 1 . .
H H19A 0.310578 0.752371 1.007805 0.034 Uiso calc 1 . .
H H19B 0.321323 0.849641 0.869788 0.034 Uiso calc 1 . .
C C20 0.33312(6) 0.9104(3) 1.1183(4) 0.0275(7) Uani d 1 . .
H H20A 0.334116 1.005977 1.094737 0.033 Uiso calc 1 . .
H H20B 0.325615 0.899498 1.229180 0.033 Uiso calc 1 . .
C C21 0.36243(6) 0.8533(3) 1.1321(4) 0.0307(8) Uani d 1 . .
H H21A 0.361643 0.759959 1.167703 0.037 Uiso calc 1 . .
H H21B 0.369024 0.855208 1.017765 0.037 Uiso calc 1 . .
O O21 0.38252(4) 0.9210(2) 1.2505(3) 0.0337(6) Uani d 1 . .
H H21 0.3814(5) 0.894(3) 1.349(4) 0.051 Uiso calc 1 . .

loop_
_atom_site_aniso_label
_atom_site_aniso_U_11
_atom_site_aniso_U_22
_atom_site_aniso_U_33
_atom_site_aniso_U_12
_atom_site_aniso_U_13
_atom_site_aniso_U_23
C1 0.0313(17) 0.0143(15) 0.0256(17) -0.0044(12) -0.0020(13) -0.0012(13)
C2 0.0363(18) 0.0187(15) 0.0187(16) -0.0042(13) -0.0007(13) -0.0049(13)
C3 0.0297(17) 0.0256(17) 0.0296(17) -0.0016(13) 0.0061(14) -0.0079(14)
C4 0.0295(17) 0.0178(16) 0.0300(17) 0.0025(12) -0.0024(13) -0.0033(13)
C5 0.0306(17) 0.0154(15) 0.0290(17) -0.0028(12) 0.0000(13) 0.0001(13)
Fe1 0.0263(3) 0.0149(3) 0.0213(3) -0.00056(17) -0.00010(19) -0.00066(17)
C6 0.0358(19) 0.0259(17) 0.0280(18) 0.0068(14) -0.0018(14) -0.0080(14)
C7 0.048(2) 0.0149(15) 0.0263(17) -0.0020(14) 0.0010(15) -0.0038(13)
C8 0.0325(18) 0.0266(17) 0.039(2) -0.0059(14) -0.0010(15) -0.0088(15)
C9 0.042(2) 0.0236(17) 0.0314(19) 0.0036(14) -0.0105(15) -0.0024(14)
C10 0.047(2) 0.0248(17) 0.0244(18) -0.0047(15) 0.0044(15) -0.0020(14)
C11 0.0305(17) 0.0197(16) 0.0306(18) -0.0005(13) -0.0014(14) 0.0052(14)
O11 0.0372(13) 0.0157(11) 0.0339(13) 0.0004(9) -0.0064(10) -0.0017(9)
C12 0.0339(18) 0.0202(16) 0.0345(19) -0.0016(13) 0.0017(14) -0.0006(14)
C13 0.0307(18) 0.0221(17) 0.041(2) 0.0001(13) 0.0043(15) 0.0014(14)
C14 0.0302(18) 0.0221(16) 0.0361(19) -0.0037(13) 0.0059(14) 0.0018(14)
C15 0.0317(18) 0.0193(16) 0.0355(19) -0.0017(13) 0.0063(14) 0.0031(13)
C16 0.0351(18) 0.0187(16) 0.0325(18) -0.0032(13) 0.0092(14) 0.0017(13)
C17 0.0324(18) 0.0211(16) 0.0304(18) -0.0026(13) 0.0071(14) 0.0017(13)
C18 0.0337(18) 0.0216(16) 0.0307(18) -0.0056(13) 0.0078(14) -0.0019(14)
C19 0.0339(18) 0.0199(16) 0.0326(18) -0.0067(13) 0.0061(14) 0.0001(13)
C20 0.0356(18) 0.0214(16) 0.0261(17) -0.0065(13) 0.0060(14) -0.0011(13)
C21 0.0349(19) 0.0244(17) 0.0321(18) -0.0067(13) 0.0018(15) -0.0015(14)
O21 0.0407(13) 0.0284(12) 0.0299(12) -0.0113(10) -0.0041(10) 0.0033(10)

loop_
_atom_type_symbol
_atom_type_description
_atom_type_scat_dispersion_real
_atom_type_scat_dispersion_imag
_atom_type_scat_source
C C 0.0033 0.0016 'International Tables Vol C Tables 4.2.6.8 and 6.1.1.4'
H H 0.0000 0.0000 'International Tables Vol C Tables 4.2.6.8 and 6.1.1.4'
O O 0.0106 0.0060 'International Tables Vol C Tables 4.2.6.8 and 6.1.1.4'
Fe Fe 0.3463 0.8444 'International Tables Vol C Tables 4.2.6.8 and 6.1.1.4'

loop_
_geom_angle_atom_site_label_1
_geom_angle_atom_site_label_2
_geom_angle_atom_site_label_3
_geom_angle_site_symmetry_1
_geom_angle_site_symmetry_3
_geom_angle
_geom_angle_publ_flag
C2 C1 C5 . . 107.1(3) ?
C2 C1 C11 . . 127.5(3) ?
C5 C1 C11 . . 125.4(3) ?
C2 C1 Fe1 . . 69.60(16) ?
C5 C1 Fe1 . . 69.37(16) ?
C11 C1 Fe1 . . 127.9(2) ?
C3 C2 C1 . . 108.7(3) ?
C3 C2 Fe1 . . 69.85(17) ?
C1 C2 Fe1 . . 69.47(16) ?
C3 C2 H2 . . 125.7 ?
C1 C2 H2 . . 125.7 ?
Fe1 C2 H2 . . 126.6 ?
C2 C3 C4 . . 107.8(3) ?
C2 C3 Fe1 . . 69.69(17) ?
C4 C3 Fe1 . . 69.54(16) ?
C2 C3 H3 . . 126.1 ?
C4 C3 H3 . . 126.1 ?
Fe1 C3 H3 . . 126.2 ?
C5 C4 C3 . . 108.3(3) ?
C5 C4 Fe1 . . 69.60(16) ?
C3 C4 Fe1 . . 69.67(16) ?
C5 C4 H4 . . 125.8 ?
C3 C4 H4 . . 125.8 ?
Fe1 C4 H4 . . 126.5 ?
C4 C5 C1 . . 108.1(3) ?
C4 C5 Fe1 . . 69.87(16) ?
C1 C5 Fe1 . . 69.49(16) ?
C4 C5 H5 . . 125.9 ?
C1 C5 H5 . . 125.9 ?
Fe1 C5 H5 . . 126.3 ?
C9 Fe1 C5 . . 120.61(12) ?
C9 Fe1 C1 . . 156.53(13) ?
C5 Fe1 C1 . . 41.13(11) ?
C9 Fe1 C10 . . 40.51(13) ?
C5 Fe1 C10 . . 106.43(12) ?
C1 Fe1 C10 . . 121.14(13) ?
C9 Fe1 C2 . . 160.79(14) ?
C5 Fe1 C2 . . 68.63(12) ?
C1 Fe1 C2 . . 40.93(11) ?
C10 Fe1 C2 . . 157.79(13) ?
C9 Fe1 C4 . . 106.89(12) ?
C5 Fe1 C4 . . 40.53(11) ?
C1 Fe1 C4 . . 68.75(11) ?
C10 Fe1 C4 . . 122.90(12) ?
C2 Fe1 C4 . . 68.28(12) ?
C9 Fe1 C3 . . 123.86(13) ?
C5 Fe1 C3 . . 68.59(12) ?
C1 Fe1 C3 . . 68.80(12) ?
C10 Fe1 C3 . . 159.82(13) ?
C2 Fe1 C3 . . 40.46(12) ?
C4 Fe1 C3 . . 40.79(12) ?
C9 Fe1 C6 . . 67.91(12) ?
C5 Fe1 C6 . . 124.07(12) ?
C1 Fe1 C6 . . 107.89(12) ?
C10 Fe1 C6 . . 40.69(12) ?
C2 Fe1 C6 . . 122.93(12) ?
C4 Fe1 C6 . . 160.03(13) ?
C3 Fe1 C6 . . 158.10(12) ?
C9 Fe1 C8 . . 40.16(13) ?
C5 Fe1 C8 . . 156.13(12) ?
C1 Fe1 C8 . . 161.73(12) ?
C10 Fe1 C8 . . 68.02(13) ?
C2 Fe1 C8 . . 125.22(13) ?
C4 Fe1 C8 . . 121.53(12) ?
C3 Fe1 C8 . . 108.17(13) ?
C6 Fe1 C8 . . 67.80(13) ?
C9 Fe1 C7 . . 67.93(12) ?
C5 Fe1 C7 . . 161.19(12) ?
C1 Fe1 C7 . . 124.82(12) ?
C10 Fe1 C7 . . 68.32(12) ?
C2 Fe1 C7 . . 109.00(12) ?
C4 Fe1 C7 . . 157.52(13) ?
C3 Fe1 C7 . . 122.55(12) ?
C6 Fe1 C7 . . 40.36(12) ?
C8 Fe1 C7 . . 40.47(12) ?
C7 C6 C10 . . 108.3(3) ?
C7 C6 Fe1 . . 69.98(16) ?
C10 C6 Fe1 . . 69.35(17) ?
C7 C6 H6 . . 125.9 ?
C10 C6 H6 . . 125.9 ?
Fe1 C6 H6 . . 126.4 ?
C6 C7 C8 . . 107.6(3) ?
C6 C7 Fe1 . . 69.66(17) ?
C8 C7 Fe1 . . 69.73(17) ?
C6 C7 H7 . . 126.2 ?
C8 C7 H7 . . 126.2 ?
Fe1 C7 H7 . . 126.0 ?
C9 C8 C7 . . 108.0(3) ?
C9 C8 Fe1 . . 69.21(18) ?
C7 C8 Fe1 . . 69.81(17) ?
C9 C8 H8 . . 126.0 ?
C7 C8 H8 . . 126.0 ?
Fe1 C8 H8 . . 126.5 ?
C8 C9 C10 . . 108.9(3) ?
C8 C9 Fe1 . . 70.63(18) ?
C10 C9 Fe1 . . 70.03(18) ?
C8 C9 H9 . . 125.5 ?
C10 C9 H9 . . 125.5 ?
Fe1 C9 H9 . . 125.4 ?
C9 C10 C6 . . 107.2(3) ?
C9 C10 Fe1 . . 69.47(18) ?
C6 C10 Fe1 . . 69.96(17) ?
C9 C10 H10 . . 126.4 ?
C6 C10 H10 . . 126.4 ?
Fe1 C10 H10 . . 125.8 ?
O11 C11 C1 . . 110.8(2) ?
O11 C11 C12 . . 106.2(2) ?
C1 C11 C12 . . 113.0(2) ?
O11 C11 C21 . . 79.36(14) ?
C1 C11 C21 . . 149.62(17) ?
O11 C11 H11A . . 108.9 ?
C1 C11 H11A . . 108.9 ?
C12 C11 H11A . . 108.9 ?
C21 C11 H11A . . 93.4 ?
C11 O11 H11 . . 109.5 ?
C11 C12 C13 . . 113.0(3) ?
C11 C12 H12A . . 109.0 ?
C13 C12 H12A . . 109.0 ?
C11 C12 H12B . . 109.0 ?
C13 C12 H12B . . 109.0 ?
H12A C12 H12B . . 107.8 ?
C14 C13 C12 . . 114.8(3) ?
C14 C13 H13A . . 108.6 ?
C12 C13 H13A . . 108.6 ?
C14 C13 H13B . . 108.6 ?
C12 C13 H13B . . 108.6 ?
H13A C13 H13B . . 107.6 ?
C13 C14 C15 . . 112.4(2) ?
C13 C14 H14A . . 109.1 ?
C15 C14 H14A . . 109.1 ?
C13 C14 H14B . . 109.1 ?
C15 C14 H14B . . 109.1 ?
H14A C14 H14B . . 107.9 ?
C16 C15 C14 . . 114.9(2) ?
C16 C15 H15A . . 108.5 ?
C14 C15 H15A . . 108.5 ?
C16 C15 H15B . . 108.5 ?
C14 C15 H15B . . 108.5 ?
H15A C15 H15B . . 107.5 ?
C15 C16 C17 . . 113.8(2) ?
C15 C16 H16A . . 108.8 ?
C17 C16 H16A . . 108.8 ?
C15 C16 H16B . . 108.8 ?
C17 C16 H16B . . 108.8 ?
H16A C16 H16B . . 107.7 ?
C18 C17 C16 . . 114.3(2) ?
C18 C17 H17A . . 108.7 ?
C16 C17 H17A . . 108.7 ?
C18 C17 H17B . . 108.7 ?
C16 C17 H17B . . 108.7 ?
H17A C17 H17B . . 107.6 ?
C19 C18 C17 . . 113.9(2) ?
C19 C18 H18A . . 108.8 ?
C17 C18 H18A . . 108.8 ?
C19 C18 H18B . . 108.8 ?
C17 C18 H18B . . 108.8 ?
H18A C18 H18B . . 107.7 ?
C20 C19 C18 . . 113.7(2) ?
C20 C19 H19A . . 108.8 ?
C18 C19 H19A . . 108.8 ?
C20 C19 H19B . . 108.8 ?
C18 C19 H19B . . 108.8 ?
H19A C19 H19B . . 107.7 ?
C21 C20 C19 . . 112.8(2) ?
C21 C20 H20A . . 109.0 ?
C19 C20 H20A . . 109.0 ?
C21 C20 H20B . . 109.0 ?
C19 C20 H20B . . 109.0 ?
H20A C20 H20B . . 107.8 ?
O21 C21 C20 . . 113.8(2) ?
O21 C21 C11 . . 148.76(17) ?
O21 C21 H21A . . 108.8 ?
C20 C21 H21A . . 108.8 ?
C11 C21 H21A . . 91.3 ?
O21 C21 H21B . . 108.8 ?
C20 C21 H21B . . 108.8 ?
C11 C21 H21B . . 86.3 ?
H21A C21 H21B . . 107.7 ?
C21 O21 H21 . . 109.5 ?

loop_
_geom_bond_atom_site_label_1
_geom_bond_atom_site_label_2
_geom_bond_site_symmetry_2
_geom_bond_distance
_geom_bond_publ_flag
C1 C2 . 1.427(4) ?
C1 C5 . 1.432(4) ?
C1 C11 . 1.501(4) ?
C1 Fe1 . 2.040(3) ?
C2 C3 . 1.413(4) ?
C2 Fe1 . 2.041(3) ?
C2 H2 . 0.9500 ?
C3 C4 . 1.423(4) ?
C3 Fe1 . 2.043(3) ?
C3 H3 . 0.9500 ?
C4 C5 . 1.413(4) ?
C4 Fe1 . 2.042(3) ?
C4 H4 . 0.9500 ?
C5 Fe1 . 2.038(3) ?
C5 H5 . 0.9500 ?
Fe1 C9 . 2.033(3) ?
Fe1 C10 . 2.041(3) ?
Fe1 C6 . 2.049(3) ?
Fe1 C8 . 2.052(3) ?
Fe1 C7 . 2.053(3) ?
C6 C7 . 1.415(4) ?
C6 C10 . 1.422(4) ?
C6 H6 . 0.9500 ?
C7 C8 . 1.420(4) ?
C7 H7 . 0.9500 ?
C8 C9 . 1.402(5) ?
C8 H8 . 0.9500 ?
C9 C10 . 1.410(5) ?
C9 H9 . 0.9500 ?
C10 H10 . 0.9500 ?
C11 O11 . 1.439(3) ?
C11 C12 . 1.512(4) ?
C11 H11A . 1.0000 ?
O11 H11 . 0.76(4) ?
C12 C13 . 1.534(4) ?
C12 H12A . 0.9900 ?
C12 H12B . 0.9900 ?
C13 C14 . 1.515(4) ?
C13 H13A . 0.9900 ?
C13 H13B . 0.9900 ?
C14 C15 . 1.521(4) ?
C14 H14A . 0.9900 ?
C14 H14B . 0.9900 ?
C15 C16 . 1.517(4) ?
C15 H15A . 0.9900 ?
C15 H15B . 0.9900 ?
C16 C17 . 1.523(4) ?
C16 H16A . 0.9900 ?
C16 H16B . 0.9900 ?
C17 C18 . 1.520(4) ?
C17 H17A . 0.9900 ?
C17 H17B . 0.9900 ?
C18 C19 . 1.519(4) ?
C18 H18A . 0.9900 ?
C18 H18B . 0.9900 ?
C19 C20 . 1.518(4) ?
C19 H19A . 0.9900 ?
C19 H19B . 0.9900 ?
C20 C21 . 1.504(4) ?
C20 H20A . 0.9900 ?
C20 H20B . 0.9900 ?
C21 O21 . 1.427(3) ?
C21 H21A . 0.9900 ?
C21 H21B . 0.9900 ?
O21 H21 . 0.83(4) ?

loop_
_geom_hbond_atom_site_label_D
_geom_hbond_atom_site_label_H
_geom_hbond_atom_site_label_A
_geom_hbond_site_symmetry_A
_geom_hbond_distance_DH
_geom_hbond_distance_HA
_geom_hbond_distance_DA
_geom_hbond_angle_DHA
_geom_hbond_publ_flag
O11 H11 O21 4_546 0.76 2.06 2.755(3) 152 yes
O21 H21 O11 7_567 0.83 1.90 2.726(3) 175 yes
C6 H6 O21 4_546 0.95 2.60 3.380(4) 140 yes

_cod_database_fobs_code 2243999
